data_4100036
_journal_name_full 'Journal of the American Chemical Society'
_journal_year 2005
_chemical_formula_moiety 'C18 H12 F4 N2'
_chemical_formula_sum 'C18 H12 F4 N2'
_chemical_formula_weight 332.30
_space_group_IT_number 2
_symmetry_cell_setting triclinic
_symmetry_space_group_name_Hall '-P 1'
_symmetry_space_group_name_H-M 'P -1'
_cell_angle_alpha 91.697(6)
_cell_angle_beta 90.421(5)
_cell_angle_gamma 98.628(5)
_cell_formula_units_Z 4
_cell_length_a 7.711(2)
_cell_length_b 11.939(4)
_cell_length_c 15.819(5)
_cell_measurement_temperature 173(2)
_cell_volume 1439.1(7)
_cod_depositor_comments
;
The following automatic conversions were performed:
'_symmetry_cell_setting' value 'Triclinic' changed to 'triclinic'
according to '/home/saulius/struct/CIF-dictionaries/cif_core.dic'
dictionary named 'cif_core.dic' version 2.4.1 from 2010-06-29.

Automatic conversion script
Id: cif_fix_enum 1527 2010-12-29 10:47:43Z saulius 
;
_cod_original_sg_symbol_H-M P-1
_cod_database_code 4100036

loop_
_symmetry_equiv_pos_as_xyz
'x, y, z'
'-x, -y, -z'

loop_
_atom_site_label
_atom_site_type_symbol
_atom_site_fract_x
_atom_site_fract_y
_atom_site_fract_z
_atom_site_U_iso_or_equiv
_atom_site_adp_type
_atom_site_occupancy
_atom_site_symmetry_multiplicity
_atom_site_calc_flag
_atom_site_refinement_flags
_atom_site_disorder_assembly
_atom_site_disorder_group
C1 C 0.83553(18) 0.65022(12) 0.00600(8) 0.0336(3) Uani 1 1 d . . .
C2 C 0.9790(2) 0.64439(13) -0.04435(8) 0.0405(3) Uani 1 1 d . . .
C3 C 1.09987(17) 0.82002(13) -0.00744(9) 0.0399(3) Uani 1 1 d . . .
C4 C 0.96324(17) 0.83493(11) 0.04508(8) 0.0334(3) Uani 1 1 d . . .
C5 C 0.82216(16) 0.74876(11) 0.05227(7) 0.0281(3) Uani 1 1 d . . .
C6 C 0.66795(15) 0.76200(11) 0.10419(7) 0.0270(3) Uani 1 1 d . . .
C7 C 0.55204(17) 0.85135(12) 0.08748(8) 0.0338(3) Uani 1 1 d . . .
H7 H 0.575(2) 0.8995(13) 0.0384(10) 0.039(4) Uiso 1 1 d . . .
C8 C 0.48106(16) 0.72808(12) 0.07244(8) 0.0316(3) Uani 1 1 d . . .
H8 H 0.4565(19) 0.7029(13) 0.0152(9) 0.036(4) Uiso 1 1 d . . .
C9 C 0.37085(17) 0.67006(13) 0.14158(8) 0.0339(3) Uani 1 1 d . . .
H9A H 0.3511(19) 0.5892(13) 0.1315(9) 0.035(4) Uiso 1 1 d . . .
H9B H 0.250(2) 0.6937(14) 0.1441(10) 0.047(4) Uiso 1 1 d . . .
C10 C 0.5060(2) 0.90463(13) 0.17066(9) 0.0389(3) Uani 1 1 d . . .
H10A H 0.576(2) 0.9815(14) 0.1818(10) 0.044(4) Uiso 1 1 d . . .
H10B H 0.378(2) 0.9137(13) 0.1726(10) 0.040(4) Uiso 1 1 d . . .
C11 C 0.47910(17) 0.70103(12) 0.22135(8) 0.0315(3) Uani 1 1 d . . .
H11 H 0.456(2) 0.6548(13) 0.2717(10) 0.040(4) Uiso 1 1 d . . .
C12 C 0.54973(17) 0.82405(12) 0.23651(8) 0.0337(3) Uani 1 1 d . . .
H12 H 0.574(2) 0.8547(14) 0.2936(10) 0.044(4) Uiso 1 1 d . . .
C13 C 0.66749(15) 0.74528(10) 0.19961(7) 0.0263(2) Uani 1 1 d . . .
C14 C 0.82231(16) 0.71364(11) 0.24444(7) 0.0292(3) Uani 1 1 d . . .
C15 C 0.8514(2) 0.60362(14) 0.24310(11) 0.0439(4) Uani 1 1 d . . .
H15 H 0.795(2) 0.5599(16) 0.2186(11) 0.053(6) Uiso 1 1 d . . .
C16 C 0.9951(3) 0.57587(19) 0.28655(13) 0.0619(5) Uani 1 1 d . . .
H16A H 1.009(3) 0.4988(19) 0.2873(14) 0.082(7) Uiso 1 1 d . . .
C17 C 1.1022(2) 0.6587(2) 0.33043(10) 0.0618(6) Uani 1 1 d . . .
H17 H 1.196(3) 0.6402(18) 0.3627(12) 0.073(6) Uiso 1 1 d . . .
C18 C 1.0695(3) 0.7665(2) 0.32718(12) 0.0707(6) Uani 1 1 d . . .
F1 F 0.70995(11) 0.56029(7) 0.00919(6) 0.0477(2) Uani 1 1 d . . .
F2 F 0.98859(14) 0.54916(9) -0.08970(6) 0.0613(3) Uani 1 1 d . . .
F3 F 1.23292(11) 0.90450(9) -0.01501(7) 0.0598(3) Uani 1 1 d . . .
F4 F 0.96563(11) 0.93351(7) 0.08827(6) 0.0471(2) Uani 1 1 d . . .
N1 N 1.10938(16) 0.72709(12) -0.05173(7) 0.0426(3) Uani 1 1 d . . .
N2 N 0.9306(2) 0.79716(13) 0.28520(9) 0.0578(4) Uani 1 1 d . . .
C30 C 0.28596(17) 0.17558(10) 0.46788(8) 0.0300(3) Uani 1 1 d . . .
C31 C 0.42929(17) 0.19979(12) 0.52056(8) 0.0341(3) Uani 1 1 d . . .
C32 C 0.37933(18) 0.37640(12) 0.54525(8) 0.0334(3) Uani 1 1 d . . .
C33 C 0.23284(17) 0.36114(11) 0.49367(8) 0.0300(3) Uani 1 1 d . . .
C34 C 0.17892(16) 0.25698(10) 0.45373(7) 0.0259(3) Uani 1 1 d . . .
C35 C 0.01562(16) 0.22818(10) 0.40341(7) 0.0280(3) Uani 1 1 d . . .
C36 C -0.15867(17) 0.26267(12) 0.42758(8) 0.0339(3) Uani 1 1 d . . .
H36 H -0.169(2) 0.3056(14) 0.4761(11) 0.047(4) Uiso 1 1 d . . .
C37 C -0.13173(19) 0.14138(12) 0.43550(9) 0.0388(3) Uani 1 1 d . . .
H37 H -0.122(2) 0.1140(13) 0.4923(9) 0.038(4) Uiso 1 1 d . . .
C38 C -0.25415(19) 0.28914(16) 0.34882(9) 0.0433(4) Uani 1 1 d . . .
H38A H -0.243(2) 0.3720(14) 0.3450(10) 0.039(4) Uiso 1 1 d . . .
H38B H -0.379(3) 0.2589(15) 0.3482(11) 0.054(5) Uiso 1 1 d . . .
C39 C -0.2008(2) 0.05915(16) 0.36498(12) 0.0542(4) Uani 1 1 d . . .
H39A H -0.150(3) -0.0092(18) 0.3704(12) 0.070(6) Uiso 1 1 d . . .
H39B H -0.334(3) 0.0461(15) 0.3649(11) 0.058(5) Uiso 1 1 d . . .
C40 C -0.1319(2) 0.11623(16) 0.28573(10) 0.0513(4) Uani 1 1 d . . .
H40 H -0.130(2) 0.0686(16) 0.2350(12) 0.061(5) Uiso 1 1 d . . .
C41 C -0.16121(19) 0.23688(16) 0.27717(9) 0.0460(4) Uani 1 1 d . . .
H41 H -0.172(2) 0.2655(15) 0.2226(12) 0.059(5) Uiso 1 1 d . . .
C42 C 0.01589(17) 0.21170(12) 0.30769(8) 0.0328(3) Uani 1 1 d . . .
C43 C 0.17768(17) 0.24252(11) 0.25872(8) 0.0301(3) Uani 1 1 d . . .
H18A H 1.146(3) 0.830(2) 0.3605(15) 0.097(8) Uiso 1 1 d . . .
C44 C 0.2377(2) 0.16849(13) 0.20043(9) 0.0397(3) Uani 1 1 d . . .
H44 H 0.180(2) 0.0938(15) 0.1905(11) 0.050(5) Uiso 1 1 d . . .
C45 C 0.3880(2) 0.20544(15) 0.15559(9) 0.0452(4) Uani 1 1 d . . .
H45 H 0.431(2) 0.1565(16) 0.1170(12) 0.059(5) Uiso 1 1 d . . .
C46 C 0.47395(19) 0.31320(14) 0.16989(9) 0.0406(3) Uani 1 1 d . . .
H46 H 0.581(2) 0.3425(14) 0.1423(10) 0.046(5) Uiso 1 1 d . . .
C47 C 0.40741(19) 0.38030(14) 0.23024(9) 0.0401(3) Uani 1 1 d . . .
H47 H 0.465(2) 0.4567(15) 0.2461(10) 0.045(4) Uiso 1 1 d . . .
F31 F 0.24621(12) 0.07201(7) 0.43121(5) 0.0435(2) Uani 1 1 d . . .
F32 F 0.52780(11) 0.11923(8) 0.53618(6) 0.0494(2) Uani 1 1 d . . .
F33 F 0.42933(12) 0.47673(8) 0.58454(5) 0.0487(2) Uani 1 1 d . . .
F34 F 0.14392(11) 0.44761(7) 0.48336(6) 0.0429(2) Uani 1 1 d . . .
N31 N 0.47708(14) 0.29802(10) 0.55916(7) 0.0355(3) Uani 1 1 d . . .
N32 N 0.26267(15) 0.34779(10) 0.27434(7) 0.0363(3) Uani 1 1 d . . .

loop_
_atom_site_aniso_label
_atom_site_aniso_U_11
_atom_site_aniso_U_22
_atom_site_aniso_U_33
_atom_site_aniso_U_23
_atom_site_aniso_U_13
_atom_site_aniso_U_12
C1 0.0322(7) 0.0391(7) 0.0297(6) 0.0004(5) 0.0006(5) 0.0057(5)
C2 0.0409(8) 0.0551(9) 0.0287(7) -0.0021(6) 0.0042(6) 0.0181(7)
C3 0.0246(6) 0.0531(9) 0.0428(8) 0.0216(7) 0.0011(5) 0.0043(6)
C4 0.0300(6) 0.0365(7) 0.0345(7) 0.0053(5) -0.0029(5) 0.0067(5)
C5 0.0259(6) 0.0369(7) 0.0222(6) 0.0041(5) -0.0001(5) 0.0064(5)
C6 0.0246(6) 0.0332(6) 0.0236(6) 0.0002(5) 0.0006(4) 0.0056(5)
C7 0.0297(6) 0.0399(7) 0.0337(7) 0.0067(6) 0.0008(5) 0.0101(5)
C8 0.0265(6) 0.0448(8) 0.0236(6) -0.0011(5) -0.0008(5) 0.0062(5)
C9 0.0258(6) 0.0435(8) 0.0311(7) 0.0002(6) 0.0000(5) 0.0012(5)
C10 0.0368(8) 0.0371(8) 0.0446(8) -0.0041(6) 0.0001(6) 0.0132(6)
C11 0.0275(6) 0.0418(7) 0.0250(6) 0.0008(5) 0.0035(5) 0.0050(5)
C12 0.0321(7) 0.0421(8) 0.0280(6) -0.0092(5) 0.0009(5) 0.0110(6)
C13 0.0249(6) 0.0311(6) 0.0229(6) -0.0027(5) 0.0009(4) 0.0055(5)
C14 0.0261(6) 0.0417(7) 0.0203(5) -0.0001(5) 0.0028(4) 0.0064(5)
C15 0.0360(8) 0.0405(9) 0.0565(10) 0.0053(7) 0.0011(7) 0.0092(7)
C16 0.0507(10) 0.0748(13) 0.0695(12) 0.0329(10) 0.0186(9) 0.0325(10)
C17 0.0333(8) 0.1304(19) 0.0288(8) 0.0173(10) 0.0061(6) 0.0318(10)
C18 0.0480(10) 0.1121(18) 0.0490(10) -0.0258(11) -0.0196(8) 0.0085(11)
F1 0.0429(5) 0.0396(5) 0.0581(5) -0.0102(4) 0.0059(4) 0.0003(4)
F2 0.0616(6) 0.0738(7) 0.0527(6) -0.0219(5) 0.0100(5) 0.0279(5)
F3 0.0279(4) 0.0648(6) 0.0870(7) 0.0335(6) 0.0068(4) 0.0014(4)
F4 0.0404(5) 0.0369(5) 0.0623(6) -0.0041(4) -0.0047(4) 0.0014(4)
N1 0.0333(6) 0.0659(9) 0.0327(6) 0.0124(6) 0.0074(5) 0.0184(6)
N2 0.0502(8) 0.0669(10) 0.0545(8) -0.0221(7) -0.0194(7) 0.0086(7)
C30 0.0360(7) 0.0278(6) 0.0271(6) 0.0020(5) 0.0073(5) 0.0065(5)
C31 0.0313(7) 0.0431(8) 0.0308(6) 0.0104(6) 0.0076(5) 0.0132(6)
C32 0.0345(7) 0.0377(7) 0.0260(6) -0.0040(5) 0.0036(5) 0.0000(5)
C33 0.0315(6) 0.0304(6) 0.0287(6) 0.0008(5) 0.0045(5) 0.0070(5)
C34 0.0282(6) 0.0287(6) 0.0210(5) 0.0023(4) 0.0054(4) 0.0044(5)
C35 0.0282(6) 0.0293(6) 0.0256(6) 0.0000(5) 0.0036(5) 0.0021(5)
C36 0.0291(6) 0.0440(8) 0.0282(6) -0.0029(6) 0.0058(5) 0.0041(5)
C37 0.0350(7) 0.0407(8) 0.0382(8) 0.0033(6) 0.0084(6) -0.0034(6)
C38 0.0269(7) 0.0682(11) 0.0357(7) 0.0043(7) 0.0036(6) 0.0099(7)
C39 0.0435(9) 0.0461(10) 0.0663(11) -0.0140(8) 0.0116(8) -0.0126(8)
C40 0.0384(8) 0.0658(11) 0.0424(8) -0.0239(8) 0.0046(7) -0.0103(7)
C41 0.0284(7) 0.0823(12) 0.0262(7) -0.0014(7) 0.0000(5) 0.0053(7)
C42 0.0304(6) 0.0414(7) 0.0252(6) -0.0069(5) 0.0020(5) 0.0021(5)
C43 0.0293(6) 0.0385(7) 0.0234(6) -0.0012(5) 0.0007(5) 0.0085(5)
C44 0.0462(8) 0.0417(8) 0.0319(7) -0.0054(6) 0.0052(6) 0.0093(7)
C45 0.0479(9) 0.0618(10) 0.0302(7) -0.0025(7) 0.0107(6) 0.0228(8)
C46 0.0323(7) 0.0623(10) 0.0290(7) 0.0107(6) 0.0047(5) 0.0107(7)
C47 0.0358(7) 0.0466(9) 0.0379(8) 0.0058(6) 0.0034(6) 0.0047(6)
F31 0.0532(5) 0.0280(4) 0.0503(5) -0.0032(3) 0.0035(4) 0.0100(4)
F32 0.0416(5) 0.0575(6) 0.0553(5) 0.0171(4) 0.0044(4) 0.0240(4)
F33 0.0504(5) 0.0482(5) 0.0428(5) -0.0164(4) -0.0027(4) -0.0043(4)
F34 0.0452(5) 0.0309(4) 0.0544(5) -0.0053(4) -0.0030(4) 0.0134(4)
N31 0.0296(6) 0.0506(7) 0.0261(5) 0.0041(5) 0.0021(4) 0.0047(5)
N32 0.0338(6) 0.0405(6) 0.0349(6) -0.0013(5) 0.0052(5) 0.0062(5)
